data_1542711
loop_
_publ_author_name
'Sasaki, Teppei'
'Miyagi, Kotaro'
'Moriyama, Katsuhiko'
'Togo, Hideo'

_publ_section_title
;
 Direct Preparation of 3-Iodochromenes from 3-Aryl- and
 3-Alkyl-2-propyn-1-ols with Diaryliodonium Salts and NIS.
;
_journal_issue 5
_journal_name_full 'Organic letters'
_journal_page_first 944
_journal_paper_doi 10.1021/acs.orglett.5b03651
_journal_volume 18
_journal_year 2016
_chemical_formula_sum 'C15 H10 Br I O'
_chemical_formula_weight 413.04
_space_group_crystal_system monoclinic
_space_group_IT_number 14
_space_group_name_Hall '-P 2yn'
_space_group_name_H-M_alt 'P 1 21/n 1'
_symmetry_space_group_name_Hall '-P 2yn'
_symmetry_space_group_name_H-M 'P 1 21/n 1'
_atom_sites_solution_hydrogens geom
_cell_angle_alpha 90
_cell_angle_beta 91.919(6)
_cell_angle_gamma 90
_cell_formula_units_Z 4
_cell_length_a 7.603(4)
_cell_length_b 10.723(5)
_cell_length_c 16.702(8)
_cell_measurement_reflns_used 3426
_cell_measurement_temperature 173
_cell_measurement_theta_max 27.5576
_cell_measurement_theta_min 2.2574
_cell_volume 1360.9(12)
_computing_cell_refinement 'SAINT V8.34A (Bruker AXS Inc., 2013)'
_computing_data_collection 'APEX2 (Bruker AXS, 2006)'
_computing_data_reduction 'SAINT V8.34A (Bruker AXS Inc., 2013)'
_computing_molecular_graphics 'XSHEL (Bruker AXS,2002)'
_computing_publication_material 'XCIF (Bruker AXS, 2001)'
_computing_structure_refinement 'SHELXL-2013 (Sheldrick, 2013)'
_computing_structure_solution 'SHELXS-97 (Sheldrick, 1997)'
_diffrn_ambient_temperature 173
_diffrn_detector_area_resol_mean 8.3333
_diffrn_measured_fraction_theta_full 0.981
_diffrn_measured_fraction_theta_max 0.963
_diffrn_measurement_device_type 'Bruker APEXII CCD area detector'
_diffrn_measurement_method 'Phi and Omega scans'
_diffrn_radiation_monochromator graphite
_diffrn_radiation_type MoK\a
_diffrn_radiation_wavelength 0.71073
_diffrn_reflns_av_R_equivalents 0.0294
_diffrn_reflns_av_unetI/netI 0.0370
_diffrn_reflns_limit_h_max 9
_diffrn_reflns_limit_h_min -6
_diffrn_reflns_limit_k_max 13
_diffrn_reflns_limit_k_min -12
_diffrn_reflns_limit_l_max 21
_diffrn_reflns_limit_l_min -21
_diffrn_reflns_number 6932
_diffrn_reflns_theta_full 25.50
_diffrn_reflns_theta_max 27.63
_diffrn_reflns_theta_min 2.26
_diffrn_source 'fine-focus sealed tube'
_exptl_absorpt_coefficient_mu 5.274
_exptl_absorpt_correction_T_max 0.42
_exptl_absorpt_correction_T_min 0.31
_exptl_absorpt_correction_type empirical
_exptl_absorpt_process_details 'SADABS (Sheldrick 1996)'
_exptl_crystal_colour colourless
_exptl_crystal_density_diffrn 2.016
_exptl_crystal_density_method 'not measured'
_exptl_crystal_description Prismatic
_exptl_crystal_F_000 784
_exptl_crystal_size_max 0.300
_exptl_crystal_size_mid 0.200
_exptl_crystal_size_min 0.200
_refine_diff_density_max 0.790
_refine_diff_density_min -1.435
_refine_ls_extinction_method none
_refine_ls_goodness_of_fit_ref 1.116
_refine_ls_hydrogen_treatment constr
_refine_ls_matrix_type full
_refine_ls_number_parameters 163
_refine_ls_number_reflns 3034
_refine_ls_number_restraints 0
_refine_ls_restrained_S_all 1.116
_refine_ls_R_factor_all 0.0463
_refine_ls_R_factor_gt 0.0379
_refine_ls_shift/su_max 0.001
_refine_ls_shift/su_mean 0.000
_refine_ls_structure_factor_coef Fsqd
_refine_ls_weighting_details 'w=1/[\s^2^(Fo^2^)+(0.0782P)^2^+0.2098P] where P=(Fo^2^+2Fc^2^)/3'
_refine_ls_weighting_scheme calc
_refine_ls_wR_factor_gt 0.1190
_refine_ls_wR_factor_ref 0.1250
_reflns_number_gt 2549
_reflns_number_total 3034
_reflns_threshold_expression 'I > 2\s(I)'
_cod_data_source_file ol5b03651_si_002.cif
_cod_data_source_block I
_cod_original_cell_volume 1360.9(11)
_cod_database_code 1542711

loop_
_space_group_symop_operation_xyz
'x, y, z'
'-x+1/2, y+1/2, -z+1/2'
'-x, -y, -z'
'x-1/2, -y-1/2, z-1/2'

loop_
_atom_site_type_symbol
_atom_site_label
_atom_site_fract_x
_atom_site_fract_y
_atom_site_fract_z
_atom_site_U_iso_or_equiv
_atom_site_adp_type
_atom_site_calc_flag
_atom_site_refinement_flags_adp
_atom_site_refinement_flags_posn
_atom_site_occupancy
I I1 1.39716(4) 0.80772(3) 0.88456(2) 0.04079(15) Uani d . . 1
Br Br1 0.49153(7) 0.61139(5) 1.12217(3) 0.04757(18) Uani d . . 1
C C8 0.8745(6) 0.8838(4) 1.1600(3) 0.0354(10) Uani d . . 1
H H8 0.9046 0.9442 1.1998 0.042 Uiso calc U R 1
O O1 1.1184(4) 0.9494(3) 1.08694(18) 0.0343(7) Uani d . . 1
C C3 1.0492(5) 0.7713(3) 0.9643(2) 0.0219(8) Uani d . . 1
C C10 0.9853(5) 0.6934(3) 0.8951(2) 0.0205(7) Uani d . . 1
C C5 0.7834(6) 0.7106(3) 1.0413(2) 0.0251(8) Uani d . . 1
H H5 0.7487 0.6533 1.0003 0.03 Uiso calc U R 1
C C4 0.9336(5) 0.7840(3) 1.0331(2) 0.0229(8) Uani d . . 1
C C7 0.7275(7) 0.8088(4) 1.1687(3) 0.0370(11) Uani d . . 1
H H7 0.657 0.8169 1.2143 0.044 Uiso calc U R 1
C C9 0.9778(6) 0.8708(4) 1.0935(2) 0.0266(8) Uani d . . 1
C C11 0.8671(5) 0.7444(4) 0.8391(2) 0.0261(8) Uani d . . 1
H H11 0.8322 0.8292 0.8433 0.031 Uiso calc U R 1
C C12 0.7993(6) 0.6702(4) 0.7761(2) 0.0322(9) Uani d . . 1
H H12 0.719 0.7051 0.7375 0.039 Uiso calc U R 1
C C6 0.6850(5) 0.7215(4) 1.1093(2) 0.0284(9) Uani d . . 1
C C13 0.8486(6) 0.5471(4) 0.7701(2) 0.0329(9) Uani d . . 1
H H13 0.7999 0.4965 0.7282 0.04 Uiso calc U R 1
C C15 1.0368(7) 0.5701(4) 0.8877(2) 0.0345(10) Uani d . . 1
H H15 1.1188 0.5351 0.9256 0.041 Uiso calc U R 1
C C14 0.9687(8) 0.4976(4) 0.8250(3) 0.0423(12) Uani d . . 1
H H14 1.0053 0.4133 0.8199 0.051 Uiso calc U R 1
C C2 1.2050(5) 0.8292(4) 0.9697(2) 0.0243(8) Uani d . . 1
C C1 1.2600(6) 0.9091(4) 1.0398(2) 0.0325(9) Uani d . . 1
H H1A 1.3444 0.8616 1.0744 0.039 Uiso calc U R 1
H H1B 1.3222 0.9834 1.0199 0.039 Uiso calc U R 1

loop_
_atom_site_aniso_label
_atom_site_aniso_U_11
_atom_site_aniso_U_22
_atom_site_aniso_U_33
_atom_site_aniso_U_12
_atom_site_aniso_U_13
_atom_site_aniso_U_23
I1 0.0347(2) 0.0483(2) 0.0400(2) -0.01039(12) 0.01011(15) -0.00896(12)
Br1 0.0469(3) 0.0422(3) 0.0549(3) -0.0054(2) 0.0216(3) 0.0010(2)
C8 0.042(3) 0.035(2) 0.029(2) 0.0107(19) 0.0027(18) -0.0096(16)
O1 0.0325(18) 0.0315(15) 0.0383(15) 0.0003(13) -0.0040(13) -0.0152(13)
C3 0.031(2) 0.0153(15) 0.0195(16) 0.0018(14) 0.0000(15) -0.0013(12)
C10 0.020(2) 0.0225(18) 0.0189(16) -0.0013(14) 0.0005(14) -0.0024(13)
C5 0.027(2) 0.0225(18) 0.0259(19) 0.0060(15) -0.0003(16) -0.0007(13)
C4 0.027(2) 0.0204(17) 0.0215(17) 0.0089(14) -0.0012(15) 0.0003(13)
C7 0.040(3) 0.044(3) 0.027(2) 0.015(2) 0.0051(19) -0.0004(17)
C9 0.030(2) 0.0256(18) 0.0243(17) 0.0092(16) -0.0045(15) -0.0024(14)
C11 0.026(2) 0.0255(19) 0.0263(18) 0.0041(15) -0.0038(16) -0.0014(14)
C12 0.033(3) 0.041(2) 0.0221(18) -0.0021(19) -0.0037(17) -0.0018(16)
C6 0.021(2) 0.032(2) 0.032(2) 0.0045(16) 0.0047(17) 0.0045(16)
C13 0.034(3) 0.037(2) 0.0276(19) -0.0097(18) 0.0015(17) -0.0092(16)
C15 0.045(3) 0.025(2) 0.032(2) 0.0080(18) -0.0138(19) -0.0029(16)
C14 0.063(3) 0.024(2) 0.039(2) 0.005(2) -0.009(2) -0.0090(18)
C2 0.022(2) 0.0262(18) 0.0246(17) 0.0018(15) -0.0013(15) -0.0016(14)
C1 0.029(2) 0.036(2) 0.032(2) 0.0009(18) -0.0066(17) -0.0085(16)

loop_
_atom_type_symbol
_atom_type_description
_atom_type_scat_dispersion_real
_atom_type_scat_dispersion_imag
_atom_type_scat_source
C C 0.0033 0.0016 'International Tables Vol C Tables 4.2.6.8 and 6.1.1.4'
H H 0.0000 0.0000 'International Tables Vol C Tables 4.2.6.8 and 6.1.1.4'
O O 0.0106 0.0060 'International Tables Vol C Tables 4.2.6.8 and 6.1.1.4'
Br Br -0.2901 2.4595 'International Tables Vol C Tables 4.2.6.8 and 6.1.1.4'
I I -0.4742 1.8119 'International Tables Vol C Tables 4.2.6.8 and 6.1.1.4'

loop_
_geom_angle_atom_site_label_1
_geom_angle_atom_site_label_2
_geom_angle_atom_site_label_3
_geom_angle
C9 C8 C7 120.3(4)
C9 C8 H8 119.9
C7 C8 H8 119.9
C9 O1 C1 117.7(3)
C2 C3 C4 117.0(3)
C2 C3 C10 125.1(3)
C4 C3 C10 117.8(3)
C15 C10 C11 119.7(4)
C15 C10 C3 121.0(4)
C11 C10 C3 119.2(3)
C6 C5 C4 119.8(4)
C6 C5 H5 120.1
C4 C5 H5 120.1
C5 C4 C9 118.7(3)
C5 C4 C3 122.3(3)
C9 C4 C3 119.1(4)
C8 C7 C6 118.8(4)
C8 C7 H7 120.6
C6 C7 H7 120.6
O1 C9 C8 117.8(3)
O1 C9 C4 121.2(3)
C8 C9 C4 120.9(4)
C10 C11 C12 119.7(4)
C10 C11 H11 120.2
C12 C11 H11 120.2
C13 C12 C11 120.3(4)
C13 C12 H12 119.8
C11 C12 H12 119.8
C5 C6 C7 121.5(4)
C5 C6 Br1 118.7(3)
C7 C6 Br1 119.8(3)
C12 C13 C14 119.8(4)
C12 C13 H13 120.1
C14 C13 H13 120.1
C10 C15 C14 120.1(4)
C10 C15 H15 120.0
C14 C15 H15 120.0
C13 C14 C15 120.5(4)
C13 C14 H14 119.8
C15 C14 H14 119.8
C3 C2 C1 122.7(3)
C3 C2 I1 122.9(3)
C1 C2 I1 114.4(3)
O1 C1 C2 114.2(3)
O1 C1 H1A 108.7
C2 C1 H1A 108.7
O1 C1 H1B 108.7
C2 C1 H1B 108.7
H1A C1 H1B 107.6

loop_
_geom_bond_atom_site_label_1
_geom_bond_atom_site_label_2
_geom_bond_distance
I1 C2 2.085(4)
Br1 C6 1.904(4)
C8 C9 1.388(6)
C8 C7 1.389(7)
C8 H8 0.95
O1 C9 1.369(5)
O1 C1 1.422(5)
C3 C2 1.337(6)
C3 C4 1.476(5)
C3 C10 1.495(5)
C10 C15 1.385(5)
C10 C11 1.387(6)
C5 C6 1.386(5)
C5 C4 1.398(6)
C5 H5 0.95
C4 C9 1.405(5)
C7 C6 1.394(6)
C7 H7 0.95
C11 C12 1.403(6)
C11 H11 0.95
C12 C13 1.377(6)
C12 H12 0.95
C13 C14 1.379(7)
C13 H13 0.95
C15 C14 1.392(6)
C15 H15 0.95
C14 H14 0.95
C2 C1 1.500(5)
C1 H1A 0.99
C1 H1B 0.99
